data_1541688
loop_
_publ_author_name
'Gilardi, R. D.'
'Butcher, R. J.'

_publ_section_title
;
 A new class of flexible energetic salts. Part 7: The structures of the
 guanidinium and hydroxyguanidinium salts of dinitramide
;
_journal_issue 11
_journal_name_full 'Journal of Chemical Crystallography'
_journal_page_first 477
_journal_page_last 484
_journal_paper_doi 10.1023/A:1021196826824
_journal_volume 32
_journal_year 2002
_chemical_formula_sum 'C H6 N6 O4'
_chemical_name_systematic '(C (N H2)3) (N3 O4)'
_space_group_IT_number 2
_symmetry_space_group_name_Hall '-P 1'
_symmetry_space_group_name_H-M 'P -1'
_cell_angle_alpha 84.73
_cell_angle_beta 69.25
_cell_angle_gamma 67.55
_cell_formula_units_Z 4
_cell_length_a 8.325
_cell_length_b 9.301
_cell_length_c 9.868
_cell_volume 659.538
_citation_journal_id_ASTM JCCYEV
_cod_data_source_file Gilardi_JCCYEV_2002_488.cif
_cod_data_source_block C1H6N6O4
_cod_original_cell_volume 659.5385
_cod_original_formula_sum 'C1 H6 N6 O4'
_cod_database_code 1541688

loop_
_symmetry_equiv_pos_as_xyz
x,y,z
-x,-y,-z

loop_
_atom_site_label
_atom_site_type_symbol
_atom_site_fract_x
_atom_site_fract_y
_atom_site_fract_z
_atom_site_occupancy
_atom_site_U_iso_or_equiv
H10 H+1 0.276 0.762 0.386 1 0.0
H11 H+1 -0.228 0.924 0.427 1 0.0
H8 H+1 0.062 0.769 0.604 1 0.0
H2 H+1 0.182 0.424 0.269 1 0.0
H1 H+1 -0.008 0.537 0.304 1 0.0
N11 N-3 0.1954 0.801 0.3459 1 0.0
O6 O-2 0.7447 0.6201 0.50286 1 0.0
O2 O-2 0.6089 0.8792 -0.1766 1 0.0
H12 H+1 -0.084 0.93 0.287 1 0.0
O3 O-2 0.1069 0.04131 0.08439 1 0.0
N7 N-3 0.099 0.4859 0.2399 1 0.0
O8 O-2 0.5094 0.5925 0.73609 1 0.0
O7 O-2 0.2283 0.6978 0.74302 1 0.0
N3 N+2 0.2561 0.9579 -0.00265 1 0.0
H4 H+1 0.38 0.378 0.039 1 0.0
H9 H+1 0.221 0.815 0.259 1 0.0
N4 N+2 0.4361 0.6863 0.53387 1 0.0
H5 H+1 -0.079 0.7 0.133 1 0.0
N12 N-3 -0.1117 0.9063 0.3718 1 0.0
N2 N+2 0.4824 0.9499 -0.22244 1 0.0
N1 N+2 0.3003 0.0177 -0.13649 1 0.0
O5 O-2 0.6475 0.6633 0.32359 1 0.0
H6 H+1 0.062 0.686 0.982 1 0.0
N9 N-3 0.0288 0.6533 0.0674 1 0.0
H7 H+1 -0.136 0.842 0.622 1 0.0
C2 C+4 0.02 0.839 0.4276 1 0.0
H3 H+1 0.344 0.492 0.93 1 0.0
C1 C+4 0.1469 0.5328 0.107 1 0.0
N10 N-3 -0.0241 0.8075 0.5661 1 0.0
N8 N-3 0.3131 0.4576 0.014 1 0.0
N5 N+2 0.6207 0.6523 0.4538 1 0.0
O1 O-2 0.5096 0.9745 -0.35191 1 0.0
O4 O-2 0.3461 0.82827 0.02683 1 0.0
N6 N+2 0.3968 0.6567 0.67669 1 0.0
